data_2000912
loop_
_publ_author_name
'Abboud, K. A.'
'Lu, Z.'
'Jones, W. M.'

_publ_section_title
;
 Structure of
 [(1,2-\h^2^)-1,3,5,7-cycloheptatetraene]bis(triphenylphosphine)platinum(0)
;
_journal_issue 5
_journal_name_full 'Acta Crystallographica Section C'
_journal_page_first 909
_journal_page_last 912
_journal_paper_doi 10.1107/S0108270191011289
_journal_volume 48
_journal_year 1992
_chemical_formula_moiety 'C43 H36 P2 Pt1'
_chemical_formula_sum 'C43 H36 P2 Pt'
_chemical_formula_weight 809.82
_symmetry_cell_setting monoclinic
_symmetry_space_group_name_H-M 'P 1 21/c 1'
_cell_angle_alpha 90
_cell_angle_beta 111.68(4)
_cell_angle_gamma 90
_cell_formula_units_Z 4
_cell_length_a 13.664(7)
_cell_length_b 16.783(8)
_cell_length_c 16.702(8)
_cell_volume 3559(3)
_diffrn_radiation_type Mo
_diffrn_radiation_wavelength 0.71069
_exptl_absorpt_coefficient_mu 4.10
_exptl_crystal_density_diffrn 1.51
_exptl_crystal_F_000 1608
_cod_data_source_file st0542.cif
_cod_data_source_block st0542a
_cod_original_sg_symbol_H-M 'P 21/c'
_cod_original_formula_sum 'C43 H36 P2 Pt1'
_cod_database_code 2000912

loop_
_atom_site_label
_atom_site_fract_x
_atom_site_fract_y
_atom_site_fract_z
_atom_site_U_iso_or_equiv
Pt .10480(10) -.08350(10) .19100(10) .0450(10)
P(1) .18770(10) -.16360(10) .12510(10) .0460(10)
P(2) .2373(2) -.02460(10) .30390(10) .0520(10)
C(1) -.0495(6) -.1028(4) .1301(4) .062(3)
C(2) -.0429(6) -.0472(4) .1916(5) .065(3)
C(3) -.0875(7) -.0627(5) .2550(6) .073(4)
C(4) -.1765(9) -.1016(6) .2403(7) .092(5)
C(5) -.2421(8) -.1386(8) .1633(8) .114(6)
C(6) -.2181(8) -.1661(8) .0965(7) .139(7)
C(7) -.1186(7) -.1608(5) .0899(5) .086(4)
C(11) .3053(5) -.1253(4) .1116(4) .054(3)
C(12) .3994(5) -.1234(4) .1794(5) .061(3)
C(13) .4851(6) -.0872(6) .1746(6) .089(4)
C(14) .4773(10) -.0471(8) .0998(8) .147(7)
C(15) .3821(10) -.0459(9) .0320(7) .163(8)
C(16) .2964(7) -.0852(5) .0370(5) .094(4)
C(21) .2277(5) -.2597(4) .1793(4) .050(3)
C(22) .3134(6) -.3028(4) .1785(5) .070(4)
C(23) .3391(7) -.3759(5) .2220(6) .091(4)
C(24) .2802(7) -.4035(5) .2658(6) .102(4)
C(25) .1949(8) -.3620(5) .2661(6) .086(4)
C(26) .1691(6) -.2896(4) .2245(4) .067(3)
C(31) .1053(5) -.1913(4) .0150(4) .047(3)
C(32) .1147(6) -.2649(4) -.0208(4) .066(3)
C(33) .0523(7) -.2831(5) -.1039(5) .080(4)
C(34) -.0190(6) -.2258(5) -.1547(4) .083(4)
C(35) -.0282(6) -.1549(5) -.1215(4) .069(3)
C(36) .0342(6) -.1375(4) -.0368(4) .063(3)
C(41) .3488(6) -.0872(4) .3641(4) .060(3)
C(42) .3262(7) -.1653(4) .3810(4) .074(3)
C(43) .4070(7) -.2180(5) .4225(5) .107(5)
C(44) .5094(7) -.1958(6) .4440(5) .111(5)
C(45) .5326(7) -.1191(6) .4280(5) .106(5)
C(46) .4527(6) -.0648(5) .3888(5) .080(4)
C(51) .2966(5) .0629(4) .2749(4) .056(3)
C(52) .3503(7) .1207(5) .3335(5) .088(4)
C(53) .3953(7) .1847(5) .3096(6) .099(5)
C(54) .3860(7) .1934(5) .2261(6) .097(5)
C(55) .3342(7) .1373(5) .1667(5) .092(4)
C(56) .2889(6) .0723(4) .1908(5) .069(3)
C(61) .1945(5) .0132(4) .3890(4) .058(3)
C(62) .1233(7) .0741(5) .3681(5) .088(4)
C(63) .0813(7) .1044(5) .4264(5) .087(4)
C(64) .1133(7) .0699(5) .5074(5) .097(5)
C(65) .1850(8) .0094(5) .5292(5) .106(5)
C(66) .2254(7) -.0202(5) .4704(4) .080(4)
H(2) -.060(5) .002(4) .173(4) ?
H(3) -.048(7) -.045(6) .305(5) ?
H(4) -.204(7) -.131(5) .292(5) ?
H(5) -.303(5) -.155(4) .165(4) ?
H(6) -.2736 -.1911 .0498 ?
H(7) -.105(4) -.194(3) .058(3) ?
H(12) .4050 -.1490 .2323 ?
H(13) .5509 -.0888 .2226 ?
H(14) .5378 -.0212 .0955 ?
H(15) .3757 -.0171 -.0193 ?
H(16) .2308 -.0847 -.0113 ?
H(22) .3554 -.2827 .1478 ?
H(23) .3982 -.4061 .2209 ?
H(24) .2990 -.4528 .2968 ?
H(25) .1522 -.3832 .2956 ?
H(26) .1102 -.2599 .2269 ?
H(32) .1655 -.3029 .0133 ?
H(34) -.0614 -.2377 -.2136 ?
H(35) -.0775 -.1163 -.1561 ?
H(36) .0274 -.0863 -.0137 ?
H(42) .2543 -.1824 .3638 ?
H(43) .3907 -.2707 .4361 ?
H(44) .5652 -.2333 .4704 ?
H(45) .6047 -.1028 .4440 ?
H(46) .4699 -.0113 .3787 ?
H(52) .3562 .1158 .3923 ?
H(53) .4339 .2233 .3519 ?
H(54) .4157 .2391 .2088 ?
H(55) .3290 .1428 .1080 ?
H(56) .2514 .0335 .1483 ?
H(62) .1010 .0969 .3115 ?
H(63) .0318 .1476 .4108 ?
H(64) .0846 .0889 .5483 ?
H(65) .2083 -.0130 .5860 ?
H(66) .2746 -.0637 .4860 ?

loop_
_geom_bond_atom_site_label_1
_geom_bond_atom_site_label_2
_geom_bond_distance
Pt P(1) 2.287(2)
Pt C(1) 2.000(7)
P(1) C(11) 1.820(8)
P(1) C(31) 1.825(6)
P(2) C(51) 1.826(7)
C(1) C(2) 1.365(11)
C(2) C(3) 1.429(15)
C(4) C(5) 1.411(15)
C(6) C(7) 1.407(15)
C(11) C(16) 1.381(12)
C(13) C(14) 1.387(17)
C(15) C(16) 1.373(18)
C(21) C(26) 1.382(12)
C(23) C(24) 1.353(15)
C(25) C(26) 1.379(11)
C(31) C(36) 1.375(9)
C(33) C(34) 1.409(10)
C(35) C(36) 1.386(9)
C(41) C(46) 1.377(11)
C(43) C(44) 1.362(14)
C(45) C(46) 1.385(12)
C(51) C(56) 1.377(11)
C(53) C(54) 1.361(14)
C(55) C(56) 1.386(12)
C(61) C(66) 1.385(10)
C(63) C(64) 1.385(12)
C(65) C(66) 1.384(15)
Pt P(2) 2.299(2)
Pt C(2) 2.111(8)
P(1) C(21) 1.832(6)
P(2) C(41) 1.818(7)
P(2) C(61) 1.839(8)
C(1) C(7) 1.350(10)
C(3) C(4) 1.321(15)
C(5) C(6) 1.36(2)
C(11) C(12) 1.364(8)
C(12) C(13) 1.348(12)
C(14) C(15) 1.373(15)
C(21) C(22) 1.381(11)
C(22) C(23) 1.402(11)
C(24) C(25) 1.360(14)
C(31) C(32) 1.399(10)
C(32) C(33) 1.368(9)
C(34) C(35) 1.339(12)
C(41) C(42) 1.399(10)
C(42) C(43) 1.384(11)
C(44) C(45) 1.376(14)
C(51) C(52) 1.381(10)
C(52) C(53) 1.367(13)
C(54) C(55) 1.361(11)
C(61) C(62) 1.364(11)
C(62) C(63) 1.394(15)
C(64) C(65) 1.363(13)
C(2) H(2) 0.88(7)
C(4) H(4) 1.17(10)
C(6) H(6) 0.9600(10)
C(3) H(3) 0.87(7)
C(5) H(5) 0.89(8)
C(7) H(7) 0.85(5)
